data_1561024
loop_
_publ_author_name
'Deacy, Arron C.'
'Durr, Christopher B.'
'Kerr, Ryan W. F.'
'Williams, Charlotte K.'

_publ_section_title
;
 Heterodinuclear catalysts Zn(ii)/M and Mg(ii)/M, where M = Na(i), Ca(ii)
 or Cd(ii), for phthalic anhydride/cyclohexene oxide ring opening
 copolymerisation
;
_journal_issue 9
_journal_name_full 'Catalysis Science &amp; Technology'
_journal_page_first 3109
_journal_page_last 3118
_journal_paper_doi 10.1039/D1CY00238D
_journal_volume 11
_journal_year 2021
_chemical_formula_moiety 'C25 H32 I2 N2 O5 Zn2, 2(C4 H8 O)'
_chemical_formula_sum 'C33 H48 I2 N2 O7 Zn2'
_chemical_formula_weight 969.27
_space_group_crystal_system monoclinic
_space_group_IT_number 4
_space_group_name_Hall 'P 2yb'
_space_group_name_H-M_alt 'P 1 21 1'
_atom_sites_solution_hydrogens geom
_audit_creation_date 2021-01-22
_audit_creation_method
;
Olex2 1.2
(compiled 2018.05.29 svn.r3508 for OlexSys, GUI svn.r5506)
;
_audit_update_record
;
2021-01-22 deposited with the CCDC.	2021-02-25 downloaded from the CCDC.
;
_cell_angle_alpha 90
_cell_angle_beta 93.802(2)
_cell_angle_gamma 90
_cell_formula_units_Z 2
_cell_length_a 10.3649(2)
_cell_length_b 17.3850(4)
_cell_length_c 10.4787(2)
_cell_measurement_reflns_used 8126
_cell_measurement_temperature 150.0(3)
_cell_measurement_theta_max 75.7660
_cell_measurement_theta_min 4.2060
_cell_volume 1884.04(7)
_computing_cell_refinement 'CrysAlisPro 1.171.38.43b (Rigaku OD, 2015)'
_computing_data_collection 'CrysAlisPro 1.171.38.43b (Rigaku OD, 2015)'
_computing_data_reduction 'CrysAlisPro 1.171.38.43b (Rigaku OD, 2015)'
_computing_molecular_graphics 'Olex2 (Dolomanov et al., 2009)'
_computing_publication_material 'Olex2 (Dolomanov et al., 2009)'
_computing_structure_refinement 'ShelXL (Sheldrick, 2015)'
_diffrn_ambient_environment N~2~
_diffrn_ambient_temperature 150.0(3)
_diffrn_detector 'CCD plate'
_diffrn_detector_area_resol_mean 10.4102
_diffrn_detector_type Atlas
_diffrn_measured_fraction_theta_full 1.000
_diffrn_measured_fraction_theta_max 0.990
_diffrn_measurement_details
;
List of Runs (angles in degrees, time in seconds):

  # Type    Start    End  Width  t~exp~   \w     \q     \k     \f   Frames
#--------------------------------------------------------------------------
  1  \w      2.00  43.00   1.00    3.00    --   42.41 -99.00   0.00   41
  2  \w    -42.00  -5.00   1.00    3.00    --  -42.41  38.00 -90.00   37
  3  \w    -47.00  14.00   1.00    3.00    --  -42.41  38.00 -30.00   61
  4  \w    -50.00  30.00   1.00    3.00    --  -42.41  38.00  90.00   80
  5  \w    -99.00 -36.00   1.00    3.00    --  -42.41-178.00  60.00   63
  6  \w    150.00 176.00   1.00   13.00    --  111.00 125.00  60.00   26
  7  \w    144.00 174.00   1.00   13.00    --  111.00  15.00   0.00   30
  8  \w     84.00 109.00   1.00   13.00    --  111.00 -95.00-120.00   25
  9  \w     54.00 103.00   1.00   13.00    --  111.00 -95.00-150.00   49
 10  \w     52.00  88.00   1.00   13.00    --  111.00 -30.00 -90.00   36
 11  \w     49.00  80.00   1.00   13.00    --  111.00 -30.00-150.00   31
 12  \w     40.00  89.00   1.00   13.00    --  111.00 -45.00 -90.00   49
 13  \w     71.00 115.00   1.00   13.00    --  111.00  15.00   0.00   44
 14  \w     53.00  91.00   1.00   13.00    --  111.00 -30.00  60.00   38
 15  \w     43.00 142.00   1.00   13.00    --  111.00 -77.00  60.00   99
 16  \w     39.00  89.00   1.00   13.00    --  111.00 -30.00 120.00   50
 17  \w     40.00  82.00   1.00   13.00    --  111.00 -30.00  30.00   42
 18  \w     42.00  98.00   1.00   13.00    --  111.00 -45.00 -30.00   56
 19  \w     34.00  61.00   1.00   13.00    --  111.00 -95.00-120.00   27
 20  \w    -49.00  27.00   1.00    3.00    --  -42.41  38.00  30.00   76
 21  \w     65.00  92.00   1.00    3.00    --   42.41 178.00-180.00   27
 22  \w     86.00 128.00   1.00    3.00    --   42.41 178.00 -90.00   42
 23  \w     24.00  51.00   1.00    3.00    --   42.41  38.00 -60.00   27
 24  \w     88.00 121.00   1.00    3.00    --   42.41-178.00  90.00   33
 25  \w     78.00 110.00   1.00    3.00    --   42.41  38.00 -60.00   32
 26  \w    148.00 176.00   1.00   13.00    --  111.00  45.00-180.00   28
 27  \w     85.00 153.00   1.00   13.00    --  111.00 -15.00   0.00   68
 28  \w     42.00  92.00   1.00   13.00    --  111.00 -45.00-150.00   50
 29  \w     69.00  96.00   1.00   13.00    --  111.00 -45.00  60.00   27
 30  \w     79.00 121.00   1.00   13.00    --  111.00-125.00  90.00   42
 31  \w     33.00  60.00   1.00   13.00    --  111.00 -15.00   0.00   27
 32  \w     73.00 114.00   1.00   13.00    --  111.00-125.00  30.00   41
 33  \w     80.00 112.00   1.00   13.00    --  111.00-125.00 -30.00   32
;
_diffrn_measurement_device 'four-circle diffractometer'
_diffrn_measurement_device_type 'SuperNova, Dual, Cu at zero, Atlas'
_diffrn_measurement_method '\w scans'
_diffrn_orient_matrix_type 'CrysAlisPro convention (1999,Acta A55,543-557)'
_diffrn_orient_matrix_UB_11 0.0515740000
_diffrn_orient_matrix_UB_12 -0.0239981000
_diffrn_orient_matrix_UB_13 0.1355334000
_diffrn_orient_matrix_UB_21 0.0877533000
_diffrn_orient_matrix_UB_22 0.0716178000
_diffrn_orient_matrix_UB_23 0.0082848000
_diffrn_orient_matrix_UB_31 -0.1085772000
_diffrn_orient_matrix_UB_32 0.0462835000
_diffrn_orient_matrix_UB_33 0.0576652000
_diffrn_radiation_monochromator mirror
_diffrn_radiation_probe x-ray
_diffrn_radiation_type CuK\a
_diffrn_radiation_wavelength 1.54184
_diffrn_reflns_av_R_equivalents 0.0489
_diffrn_reflns_av_unetI/netI 0.0508
_diffrn_reflns_Laue_measured_fraction_full 1.000
_diffrn_reflns_Laue_measured_fraction_max 0.990
_diffrn_reflns_limit_h_max 10
_diffrn_reflns_limit_h_min -12
_diffrn_reflns_limit_k_max 21
_diffrn_reflns_limit_k_min -16
_diffrn_reflns_limit_l_max 13
_diffrn_reflns_limit_l_min -12
_diffrn_reflns_number 15964
_diffrn_reflns_point_group_measured_fraction_full 0.821
_diffrn_reflns_point_group_measured_fraction_max 0.796
_diffrn_reflns_theta_full 67.684
_diffrn_reflns_theta_max 76.053
_diffrn_reflns_theta_min 4.228
_diffrn_source 'micro-focus sealed X-ray tube'
_diffrn_source_type 'SuperNova (Cu) X-ray Source'
_exptl_absorpt_coefficient_mu 14.804
_exptl_absorpt_correction_T_max 1.00000
_exptl_absorpt_correction_T_min 0.30828
_exptl_absorpt_correction_type multi-scan
_exptl_absorpt_process_details
;
CrysAlisPro 1.171.38.43b (Rigaku Oxford Diffraction, 2015)
Empirical absorption correction using spherical harmonics,
 implemented in SCALE3 ABSPACK scaling algorithm.
;
_exptl_crystal_colour colorless
_exptl_crystal_density_diffrn 1.709
_exptl_crystal_description rod
_exptl_crystal_F_000 964
_exptl_crystal_size_max 0.25
_exptl_crystal_size_mid 0.08
_exptl_crystal_size_min 0.05
_refine_diff_density_max 1.173
_refine_diff_density_min -0.894
_refine_diff_density_rms 0.118
_refine_ls_abs_structure_details
;
 Refined as an inversion twin.
;
_refine_ls_abs_structure_Flack 0.420(7)
_refine_ls_extinction_method none
_refine_ls_goodness_of_fit_ref 1.033
_refine_ls_hydrogen_treatment constr
_refine_ls_matrix_type full
_refine_ls_number_parameters 465
_refine_ls_number_reflns 6252
_refine_ls_number_restraints 131
_refine_ls_restrained_S_all 1.024
_refine_ls_R_factor_all 0.0448
_refine_ls_R_factor_gt 0.0421
_refine_ls_shift/su_max 0.001
_refine_ls_shift/su_mean 0.000
_refine_ls_structure_factor_coef Fsqd
_refine_ls_weighting_details 'w=1/[\s^2^(Fo^2^)+(0.0784P)^2^+0.5444P] where P=(Fo^2^+2Fc^2^)/3'
_refine_ls_weighting_scheme calc
_refine_ls_wR_factor_gt 0.1101
_refine_ls_wR_factor_ref 0.1134
_reflns_Friedel_coverage 0.554
_reflns_Friedel_fraction_full 0.629
_reflns_Friedel_fraction_max 0.588
_reflns_number_gt 5971
_reflns_number_total 6252
_reflns_threshold_expression 'I > 2\s(I)'
_cod_data_source_file d1cy00238d2.cif
_cod_data_source_block 070ckw17
_cod_depositor_comments 'Adding full bibliography for 1561024--1561035.cif.'
_cod_database_code 1561024
_shelx_shelxl_version_number 2018/3
_chemical_oxdiff_formula 'C21 H24 I2 N2 O4 Zn1'
_shelx_space_group_comment
;
The symmetry employed for this shelxl refinement is uniquely defined
by the following loop, which should always be used as a source of
symmetry information in preference to the above space-group names.
They are only intended as comments.
;
_shelx_estimated_absorpt_t_max 0.525
_shelx_estimated_absorpt_t_min 0.119
_reflns_odcompleteness_completeness 99.95
_reflns_odcompleteness_iscentric 1
_reflns_odcompleteness_theta 74.33
_olex2_refinement_description
;
1. Twinned data refinement
 Scales: 0.580(7)
 0.420(7)
2. Fixed Uiso
 At 1.2 times of:
  All C(H) groups, All C(H,H) groups, All C(H,H,H,H) groups
 At 1.5 times of:
  All C(H,H,H) groups
3. Shared sites
{C2A, C2B}
{C4A, C4B}
{C22A, C22B}
{C25A, C25B}
4. Restrained distances
 C2A-C3A \\sim C3A-C4A \\sim C2B-C3B \\sim C3B-C4B
 with sigma of 0.02
 O1C-C1C \\sim O1C-C4C \\sim O1D-C1D \\sim O1D-C4D
 with sigma of 0.02
 C1C-C2C \\sim C2C-C3C \\sim C3C-C4C \\sim C1D-C2D \\sim C2D-C3D \\sim C3D-C4D
 with sigma of 0.02
 O1C-C2C \\sim O1C-C3C \\sim C1C-C3C \\sim C4C-C2C \\sim O1D-C2D \\sim O1D-C3D
\\sim C1D-C3D \\sim C4D-C2D
 with sigma of 0.02
 C22A-C23A \\sim C23A-C24A \\sim C24A-C25A \\sim C22B-C23B \\sim C23B-C24B
\\sim C24B-C25B
 with sigma of 0.02
5. Uiso/Uaniso restraints and constraints
Uanis(C2A) = Uanis(C2B)
Uanis(C4A) = Uanis(C4B)
Uanis(C22A) = Uanis(C22B)
Uanis(C25A) = Uanis(C25B)
Uanis(C23A) = Uanis(C23B)
Uanis(C24A) = Uanis(C24B)
Uanis(C3A) = Uanis(C3B)
Uanis(C4D) = Uanis(C3D)
Uanis(C1D) = Uanis(C2D)
6. Rigid body (RIGU) restrains
 O1C, C1C, C2C, C3C, C4C, O1D, C1D, C2D, C3D, C4D
 with sigma for 1-2 distances of 0.004 and sigma for 1-3 distances of 0.004
7. Others
 Sof(H1AC)=Sof(H1AD)=Sof(C2B)=Sof(H2BA)=Sof(H2BB)=Sof(C3B)=Sof(H3BA)=Sof(H3BB)=
 Sof(C4B)=Sof(H4BA)=Sof(H4BB)=1-FVAR(1)
 Sof(H1AA)=Sof(H1AB)=Sof(C2A)=Sof(H2AA)=Sof(H2AB)=Sof(C3A)=Sof(H3AA)=Sof(H3AB)=
 Sof(C4A)=Sof(H4AA)=Sof(H4AB)=FVAR(1)
 Sof(O1D)=Sof(C1D)=Sof(H1DA)=Sof(H1DB)=Sof(C2D)=Sof(H2DA)=Sof(H2DB)=Sof(C3D)=
 Sof(H3DA)=Sof(H3DB)=Sof(C4D)=Sof(H4DA)=Sof(H4DB)=1-FVAR(2)
 Sof(O1C)=Sof(C1C)=Sof(H1CA)=Sof(H1CB)=Sof(C2C)=Sof(H2CA)=Sof(H2CB)=Sof(C3C)=
 Sof(H3CA)=Sof(H3CB)=Sof(C4C)=Sof(H4CA)=Sof(H4CB)=FVAR(2)
 Sof(C22B)=Sof(H22C)=Sof(H22D)=Sof(C23B)=Sof(H23C)=Sof(H23D)=Sof(C24B)=
 Sof(H24C)=Sof(H24D)=Sof(C25B)=Sof(H25C)=Sof(H25D)=1-FVAR(3)
 Sof(C22A)=Sof(H22A)=Sof(H22B)=Sof(C23A)=Sof(H23A)=Sof(H23B)=Sof(C24A)=
 Sof(H24A)=Sof(H24B)=Sof(C25A)=Sof(H25A)=Sof(H25B)=FVAR(3)
8.a Secondary CH2 refined with riding coordinates:
 C1A(H1AA,H1AB), C1A(H1AC,H1AD), C9(H9A,H9B), C13(H13A,H13B), C2A(H2AA,H2AB),
 C3A(H3AA,H3AB), C4A(H4AA,H4AB), C2B(H2BA,H2BB), C3B(H3BA,H3BB), C4B(H4BA,H4BB),
  C1C(H1CA,H1CB), C2C(H2CA,H2CB), C3C(H3CA,H3CB), C4C(H4CA,H4CB), C1D(H1DA,
 H1DB), C2D(H2DA,H2DB), C3D(H3DA,H3DB), C4D(H4DA,H4DB), C22A(H22A,H22B),
 C23A(H23A,H23B), C24A(H24A,H24B), C25A(H25A,H25B), C22B(H22C,H22D), C23B(H23C,
 H23D), C24B(H24C,H24D), C25B(H25C,H25D)
8.b Aromatic/amide H refined with riding coordinates:
 C3(H3), C4(H4), C5(H5), C8(H8), C14(H14), C16(H16), C17(H17), C18(H18)
8.c Idealised Me refined as rotating group:
 C1(H1A,H1B,H1C), C11(H11A,H11B,H11C), C12(H12A,H12B,H12C), C21(H21A,H21B,H21C)
;
_ins_header
;
TITL 070ckw17 in P2(1) 
REM P2(1) (#4 in standard setting)
CELL 1.54184  10.364916  17.384986  10.478683  90.0000  93.8021  90.0000
ZERR    4.00   0.000229   0.000376   0.000242   0.0000   0.0021   0.0000
LATT -1
SYMM -x, y+1/2,-z 
SFAC C H N O Zn I
UNIT 84.00 96.00 8.00 16.00 4.00 8.00
TREF
HKLF 4
END
;
_olex2_submission_special_instructions 'No special instructions were received'
_oxdiff_exptl_absorpt_empirical_details
;
Empirical correction (ABSPACK) includes:
- Absorption correction using spherical harmonics
- Frame scaling
- Detector area scaling
;
_oxdiff_exptl_absorpt_empirical_full_max 2.697
_oxdiff_exptl_absorpt_empirical_full_min 0.642

loop_
_space_group_symop_operation_xyz
'x, y, z'
'-x, y+1/2, -z'

loop_
_atom_site_label
_atom_site_type_symbol
_atom_site_fract_x
_atom_site_fract_y
_atom_site_fract_z
_atom_site_U_iso_or_equiv
_atom_site_adp_type
_atom_site_occupancy
_atom_site_site_symmetry_order
_atom_site_calc_flag
_atom_site_refinement_flags_posn
_atom_site_refinement_flags_adp
_atom_site_refinement_flags_occupancy
_atom_site_disorder_assembly
_atom_site_disorder_group
C1 C 0.7293(9) 0.5385(7) 0.7619(10) 0.039(2) Uani 1 1 d . . . . .
H1A H 0.776661 0.581238 0.804050 0.058 Uiso 1 1 calc GR . . . .
H1B H 0.710050 0.550832 0.671396 0.058 Uiso 1 1 calc GR . . . .
H1C H 0.782189 0.491741 0.769099 0.058 Uiso 1 1 calc GR . . . .
C1A C 0.743(3) 0.7475(13) 0.4526(18) 0.098(7) Uani 1 1 d . . . . .
H1AA H 0.804969 0.785592 0.491418 0.117 Uiso 0.36(3) 1 calc R . P A 1
H1AB H 0.654831 0.769233 0.453673 0.117 Uiso 0.36(3) 1 calc R . P A 1
H1AC H 0.804969 0.785592 0.491418 0.117 Uiso 0.64(3) 1 calc R . P A 2
H1AD H 0.654831 0.769233 0.453673 0.117 Uiso 0.64(3) 1 calc R . P A 2
C2 C 0.6214(8) 0.5001(6) 0.9452(8) 0.0300(17) Uani 1 1 d . . . . .
C3 C 0.7325(9) 0.5020(7) 1.0235(10) 0.039(2) Uani 1 1 d . . . . .
H3 H 0.809619 0.522733 0.993329 0.047 Uiso 1 1 calc R . . . .
C4 C 0.7320(10) 0.4733(8) 1.1478(10) 0.049(3) Uani 1 1 d . . . . .
H4 H 0.809025 0.474369 1.202236 0.059 Uiso 1 1 calc R . . . .
C5 C 0.6225(9) 0.4441(7) 1.1910(9) 0.039(2) Uani 1 1 d . . . . .
H5 H 0.623146 0.425148 1.276035 0.047 Uiso 1 1 calc R . . . .
C6 C 0.5065(9) 0.4413(5) 1.1118(8) 0.0315(17) Uani 1 1 d . . . . .
C7 C 0.5043(7) 0.4707(5) 0.9885(8) 0.0257(15) Uani 1 1 d . . . . .
C8 C 0.3982(9) 0.4039(5) 1.1669(8) 0.0304(17) Uani 1 1 d . . . . .
H8 H 0.415026 0.382438 1.249734 0.037 Uiso 1 1 calc R . . . .
C9 C 0.1928(9) 0.3553(6) 1.1954(9) 0.0362(19) Uani 1 1 d . . . . .
H9A H 0.131974 0.392823 1.229320 0.043 Uiso 1 1 calc R . . . .
H9B H 0.242321 0.331458 1.269194 0.043 Uiso 1 1 calc R . . . .
C10 C 0.1146(9) 0.2921(5) 1.1211(9) 0.0322(18) Uani 1 1 d . . . . .
C11 C 0.2046(10) 0.2394(6) 1.0505(10) 0.040(2) Uani 1 1 d . . . . .
H11A H 0.271867 0.218924 1.111315 0.060 Uiso 1 1 calc GR . . . .
H11B H 0.244878 0.268808 0.983985 0.060 Uiso 1 1 calc GR . . . .
H11C H 0.154511 0.196786 1.011099 0.060 Uiso 1 1 calc GR . . . .
C12 C 0.0479(11) 0.2453(7) 1.2204(10) 0.044(2) Uani 1 1 d . . . . .
H12A H -0.006746 0.279229 1.268480 0.066 Uiso 1 1 calc GR . . . .
H12B H 0.113194 0.221094 1.279248 0.066 Uiso 1 1 calc GR . . . .
H12C H -0.005791 0.205393 1.177343 0.066 Uiso 1 1 calc GR . . . .
C13 C 0.0087(9) 0.3274(6) 1.0293(10) 0.039(2) Uani 1 1 d . . . . .
H13A H -0.049801 0.285731 0.996958 0.047 Uiso 1 1 calc R . . . .
H13B H -0.042998 0.363518 1.078203 0.047 Uiso 1 1 calc R . . . .
C14 C -0.0106(8) 0.3596(6) 0.8124(9) 0.0325(18) Uani 1 1 d . . . . .
H14 H -0.080211 0.324124 0.812588 0.039 Uiso 1 1 calc R . . . .
C15 C 0.0076(8) 0.3973(6) 0.6910(9) 0.0327(18) Uani 1 1 d . . . . .
C16 C -0.0887(9) 0.3803(6) 0.5921(10) 0.038(2) Uani 1 1 d . . . . .
H16 H -0.156999 0.345966 0.608342 0.046 Uiso 1 1 calc R . . . .
C17 C -0.0838(10) 0.4132(7) 0.4730(10) 0.045(2) Uani 1 1 d . . . . .
H17 H -0.148888 0.402085 0.407408 0.054 Uiso 1 1 calc R . . . .
C18 C 0.0171(10) 0.4629(6) 0.4493(8) 0.0359(19) Uani 1 1 d . . . . .
H18 H 0.020817 0.485723 0.367227 0.043 Uiso 1 1 calc R . . . .
C19 C 0.1115(9) 0.4792(6) 0.5438(8) 0.0314(18) Uani 1 1 d . . . . .
C20 C 0.1081(8) 0.4468(5) 0.6671(8) 0.0287(16) Uani 1 1 d . . . . .
N1 N 0.2826(7) 0.3962(4) 1.1172(7) 0.0287(14) Uani 1 1 d . . . . .
N2 N 0.0561(7) 0.3684(4) 0.9199(7) 0.0302(15) Uani 1 1 d . . . . .
O1 O 0.6118(6) 0.5262(4) 0.8216(6) 0.0350(14) Uani 1 1 d . . . . .
O1A O 0.7509(11) 0.6797(7) 0.5216(10) 0.069(3) Uani 1 1 d . . . . .
O2 O 0.3975(5) 0.4705(4) 0.9098(5) 0.0272(12) Uani 1 1 d . . . . .
O3 O 0.2039(5) 0.4630(4) 0.7545(5) 0.0293(12) Uani 1 1 d . . . . .
O4 O 0.2127(7) 0.5282(5) 0.5316(6) 0.0437(17) Uani 1 1 d . . . . .
O5 O 0.3819(6) 0.6120(4) 0.7174(7) 0.0330(13) Uani 1 1 d . . . . .
Zn1 Zn 0.20710(10) 0.44918(7) 0.95089(10) 0.0258(2) Uani 1 1 d . . . . .
Zn2 Zn 0.38557(10) 0.49494(7) 0.72342(10) 0.0263(2) Uani 1 1 d . . . . .
I1 I 0.09332(5) 0.56981(3) 1.04495(5) 0.03243(14) Uani 1 1 d . . . . .
I2 I 0.50083(7) 0.42283(4) 0.55571(6) 0.04796(19) Uani 1 1 d . . . . .
C2A C 0.773(2) 0.7315(12) 0.3229(15) 0.090(6) Uani 0.36(3) 1 d D . P A 1
H2AA H 0.838691 0.768443 0.295760 0.108 Uiso 0.36(3) 1 calc R . P A 1
H2AB H 0.694398 0.737039 0.264733 0.108 Uiso 0.36(3) 1 calc R . P A 1
C3A C 0.825(5) 0.6497(18) 0.316(3) 0.083(8) Uani 0.36(3) 1 d D . P A 1
H3AA H 0.912525 0.648302 0.283485 0.100 Uiso 0.36(3) 1 calc R . P A 1
H3AB H 0.766224 0.615966 0.262867 0.100 Uiso 0.36(3) 1 calc R . P A 1
C4A C 0.827(3) 0.6285(13) 0.459(3) 0.136(12) Uani 0.36(3) 1 d D . P A 1
H4AA H 0.794224 0.575531 0.468825 0.163 Uiso 0.36(3) 1 calc R . P A 1
H4AB H 0.917045 0.630503 0.497477 0.163 Uiso 0.36(3) 1 calc R . P A 1
C2B C 0.773(2) 0.7315(12) 0.3229(15) 0.090(6) Uani 0.64(3) 1 d D . P A 2
H2BA H 0.797792 0.778358 0.276576 0.108 Uiso 0.64(3) 1 calc R . P A 2
H2BB H 0.701862 0.704584 0.273654 0.108 Uiso 0.64(3) 1 calc R . P A 2
C3B C 0.890(2) 0.6781(15) 0.357(3) 0.083(8) Uani 0.64(3) 1 d D . P A 2
H3BA H 0.966566 0.706846 0.393096 0.100 Uiso 0.64(3) 1 calc R . P A 2
H3BB H 0.914208 0.647084 0.282841 0.100 Uiso 0.64(3) 1 calc R . P A 2
C4B C 0.827(3) 0.6285(13) 0.459(3) 0.136(12) Uani 0.64(3) 1 d D . P A 2
H4BA H 0.774086 0.586803 0.418437 0.163 Uiso 0.64(3) 1 calc R . P A 2
H4BB H 0.893959 0.605490 0.519453 0.163 Uiso 0.64(3) 1 calc R . P A 2
O1C O 0.463(3) 0.7459(11) 0.019(3) 0.131(14) Uani 0.62(3) 1 d D U P B 3
C1C C 0.385(4) 0.7832(15) 0.105(3) 0.096(11) Uani 0.62(3) 1 d D U P B 3
H1CA H 0.305674 0.802499 0.057844 0.115 Uiso 0.62(3) 1 calc R . P B 3
H1CB H 0.432528 0.827785 0.143438 0.115 Uiso 0.62(3) 1 calc R . P B 3
C2C C 0.350(2) 0.7286(13) 0.208(2) 0.068(7) Uani 0.62(3) 1 d D U P B 3
H2CA H 0.256578 0.715660 0.199264 0.082 Uiso 0.62(3) 1 calc R . P B 3
H2CB H 0.370254 0.751061 0.294033 0.082 Uiso 0.62(3) 1 calc R . P B 3
C3C C 0.432(4) 0.6583(14) 0.188(3) 0.063(7) Uani 0.62(3) 1 d D U P B 3
H3CA H 0.508169 0.656826 0.250009 0.076 Uiso 0.62(3) 1 calc R . P B 3
H3CB H 0.381433 0.610455 0.195884 0.076 Uiso 0.62(3) 1 calc R . P B 3
C4C C 0.473(3) 0.6680(14) 0.053(2) 0.059(8) Uani 0.62(3) 1 d D U P B 3
H4CA H 0.563338 0.650425 0.048042 0.071 Uiso 0.62(3) 1 calc R . P B 3
H4CB H 0.416856 0.636667 -0.006735 0.071 Uiso 0.62(3) 1 calc R . P B 3
O1D O 0.420(3) 0.6883(18) 0.283(3) 0.081(10) Uani 0.38(3) 1 d D U P B 4
C1D C 0.360(7) 0.749(4) 0.212(5) 0.13(2) Uani 0.38(3) 1 d D U P B 4
H1DA H 0.359867 0.796440 0.264858 0.156 Uiso 0.38(3) 1 calc R . P B 4
H1DB H 0.269098 0.735537 0.186218 0.156 Uiso 0.38(3) 1 calc R . P B 4
C2D C 0.436(9) 0.762(2) 0.095(5) 0.13(2) Uani 0.38(3) 1 d D U P B 4
H2DA H 0.504452 0.801135 0.111474 0.156 Uiso 0.38(3) 1 calc R . P B 4
H2DB H 0.378406 0.778577 0.020435 0.156 Uiso 0.38(3) 1 calc R . P B 4
C3D C 0.493(5) 0.683(3) 0.073(4) 0.064(9) Uani 0.38(3) 1 d D U P B 4
H3DA H 0.459282 0.660938 -0.009389 0.077 Uiso 0.38(3) 1 calc R . P B 4
H3DB H 0.588293 0.684931 0.075918 0.077 Uiso 0.38(3) 1 calc R . P B 4
C4D C 0.447(6) 0.6368(18) 0.185(4) 0.064(9) Uani 0.38(3) 1 d D U P B 4
H4DA H 0.368153 0.607453 0.157397 0.077 Uiso 0.38(3) 1 calc R . P B 4
H4DB H 0.514818 0.599943 0.215781 0.077 Uiso 0.38(3) 1 calc R . P B 4
C22A C 0.2668(10) 0.6575(6) 0.7389(12) 0.045(2) Uani 0.67(3) 1 d D . P C 5
H22A H 0.243058 0.652422 0.828524 0.053 Uiso 0.67(3) 1 calc R . P C 5
H22B H 0.192710 0.640860 0.681012 0.053 Uiso 0.67(3) 1 calc R . P C 5
C23A C 0.305(2) 0.7393(9) 0.710(3) 0.064(7) Uani 0.67(3) 1 d D . P C 5
H23A H 0.229850 0.769254 0.674607 0.077 Uiso 0.67(3) 1 calc R . P C 5
H23B H 0.342179 0.765364 0.788449 0.077 Uiso 0.67(3) 1 calc R . P C 5
C24A C 0.405(2) 0.7302(11) 0.613(2) 0.054(5) Uani 0.67(3) 1 d D . P C 5
H24A H 0.464044 0.775052 0.614707 0.065 Uiso 0.67(3) 1 calc R . P C 5
H24B H 0.363534 0.724381 0.525961 0.065 Uiso 0.67(3) 1 calc R . P C 5
C25A C 0.4773(11) 0.6577(6) 0.6550(13) 0.049(3) Uani 0.67(3) 1 d D . P C 5
H25A H 0.508513 0.630087 0.580463 0.059 Uiso 0.67(3) 1 calc R . P C 5
H25B H 0.552043 0.669939 0.715324 0.059 Uiso 0.67(3) 1 calc R . P C 5
C22B C 0.2668(10) 0.6575(6) 0.7389(12) 0.045(2) Uani 0.33(3) 1 d D . P C 6
H22C H 0.267285 0.676108 0.828246 0.053 Uiso 0.33(3) 1 calc R . P C 6
H22D H 0.186412 0.628130 0.717579 0.053 Uiso 0.33(3) 1 calc R . P C 6
C23B C 0.284(4) 0.723(2) 0.645(4) 0.064(7) Uani 0.33(3) 1 d D . P C 6
H23C H 0.229888 0.768072 0.664797 0.077 Uiso 0.33(3) 1 calc R . P C 6
H23D H 0.263492 0.706702 0.555796 0.077 Uiso 0.33(3) 1 calc R . P C 6
C24B C 0.427(4) 0.7388(15) 0.673(5) 0.054(5) Uani 0.33(3) 1 d D . P C 6
H24C H 0.460673 0.775424 0.610881 0.065 Uiso 0.33(3) 1 calc R . P C 6
H24D H 0.446580 0.757965 0.761099 0.065 Uiso 0.33(3) 1 calc R . P C 6
C25B C 0.4773(11) 0.6577(6) 0.6550(13) 0.049(3) Uani 0.33(3) 1 d D . P C 6
H25C H 0.479083 0.644430 0.563310 0.059 Uiso 0.33(3) 1 calc R . P C 6
H25D H 0.564858 0.651070 0.697231 0.059 Uiso 0.33(3) 1 calc R . P C 6
C21 C 0.2345(13) 0.5546(8) 0.4046(11) 0.055(3) Uani 1 1 d . . . . .
H21A H 0.241308 0.510213 0.347752 0.082 Uiso 1 1 calc GR . . . .
H21B H 0.314958 0.584321 0.406649 0.082 Uiso 1 1 calc GR . . . .
H21C H 0.162159 0.587158 0.372978 0.082 Uiso 1 1 calc GR . . . .

loop_
_atom_site_aniso_label
_atom_site_aniso_U_11
_atom_site_aniso_U_22
_atom_site_aniso_U_33
_atom_site_aniso_U_23
_atom_site_aniso_U_13
_atom_site_aniso_U_12
C1 0.027(4) 0.049(6) 0.041(5) 0.004(4) 0.010(3) -0.002(4)
C1A 0.141(18) 0.085(13) 0.070(10) 0.021(9) 0.027(11) 0.054(13)
C2 0.023(4) 0.033(4) 0.034(4) -0.006(3) -0.003(3) -0.004(3)
C3 0.024(4) 0.047(6) 0.045(5) 0.004(4) 0.001(3) -0.005(4)
C4 0.029(4) 0.074(8) 0.042(5) 0.008(5) -0.012(4) -0.013(5)
C5 0.030(4) 0.054(6) 0.032(4) 0.007(4) -0.004(3) -0.001(4)
C6 0.032(4) 0.028(4) 0.034(4) -0.001(3) 0.002(3) -0.001(3)
C7 0.020(3) 0.030(4) 0.027(4) -0.001(3) -0.001(3) 0.004(3)
C8 0.032(4) 0.027(4) 0.031(4) 0.004(3) -0.003(3) -0.001(3)
C9 0.035(4) 0.042(5) 0.033(4) 0.001(4) 0.009(3) -0.008(4)
C10 0.030(4) 0.031(5) 0.036(4) 0.004(4) 0.007(3) -0.007(3)
C11 0.040(5) 0.039(5) 0.043(5) 0.004(4) 0.010(4) -0.004(4)
C12 0.046(5) 0.044(6) 0.043(5) 0.004(4) 0.015(4) -0.012(5)
C13 0.027(4) 0.040(5) 0.051(6) 0.006(4) 0.011(4) -0.013(4)
C14 0.024(4) 0.034(5) 0.040(4) -0.008(4) 0.004(3) -0.004(3)
C15 0.025(4) 0.032(4) 0.040(4) -0.003(4) -0.003(3) 0.007(3)
C16 0.029(4) 0.041(5) 0.043(5) -0.004(4) -0.010(4) -0.002(4)
C17 0.038(5) 0.051(6) 0.045(5) -0.005(5) -0.015(4) 0.011(5)
C18 0.041(5) 0.039(5) 0.027(4) 0.001(3) -0.005(3) 0.005(4)
C19 0.033(4) 0.033(5) 0.027(4) -0.003(3) -0.004(3) 0.006(3)
C20 0.026(4) 0.030(4) 0.029(4) -0.005(3) -0.004(3) 0.005(3)
N1 0.027(3) 0.032(4) 0.028(3) 0.002(3) 0.005(3) -0.004(3)
N2 0.027(3) 0.026(3) 0.038(4) -0.006(3) 0.007(3) -0.008(3)
O1 0.025(3) 0.048(4) 0.032(3) 0.011(3) 0.007(2) 0.001(3)
O1A 0.075(6) 0.068(7) 0.068(6) 0.010(5) 0.029(5) 0.004(5)
O2 0.020(2) 0.036(3) 0.026(3) 0.005(2) 0.0024(19) -0.002(2)
O3 0.025(3) 0.044(4) 0.019(2) -0.001(2) -0.0007(19) -0.009(3)
O4 0.047(4) 0.055(5) 0.029(3) 0.000(3) 0.001(3) -0.011(3)
O5 0.027(3) 0.026(3) 0.047(3) 0.005(3) 0.014(3) -0.002(3)
Zn1 0.0218(5) 0.0292(5) 0.0263(5) 0.0006(4) 0.0020(4) -0.0035(4)
Zn2 0.0266(5) 0.0265(5) 0.0260(5) 0.0012(4) 0.0041(4) -0.0016(4)
I1 0.0273(2) 0.0313(3) 0.0391(3) -0.0021(2) 0.00455(18) 0.0015(2)
I2 0.0568(4) 0.0451(4) 0.0435(3) -0.0147(3) 0.0155(3) -0.0005(3)
C2A 0.120(15) 0.099(14) 0.050(8) 0.018(8) 0.005(8) -0.053(12)
C3A 0.071(15) 0.095(19) 0.088(16) -0.023(13) 0.038(13) -0.025(13)
C4A 0.23(3) 0.065(12) 0.129(19) 0.018(12) 0.10(2) 0.047(16)
C2B 0.120(15) 0.099(14) 0.050(8) 0.018(8) 0.005(8) -0.053(12)
C3B 0.071(15) 0.095(19) 0.088(16) -0.023(13) 0.038(13) -0.025(13)
C4B 0.23(3) 0.065(12) 0.129(19) 0.018(12) 0.10(2) 0.047(16)
O1C 0.17(3) 0.053(11) 0.18(3) 0.043(14) 0.11(2) 0.030(13)
C1C 0.11(2) 0.066(15) 0.12(3) 0.014(14) 0.031(18) 0.024(16)
C2C 0.047(11) 0.063(14) 0.094(17) -0.008(11) 0.001(10) -0.012(9)
C3C 0.067(18) 0.060(13) 0.062(13) -0.001(11) 0.004(10) -0.011(11)
C4C 0.066(17) 0.038(10) 0.073(13) 0.001(9) 0.009(12) -0.017(9)
O1D 0.08(2) 0.079(18) 0.086(18) -0.017(12) 0.035(15) -0.011(14)
C1D 0.22(6) 0.10(2) 0.08(2) -0.021(15) 0.04(3) 0.05(3)
C2D 0.22(6) 0.10(2) 0.08(2) -0.021(15) 0.04(3) 0.05(3)
C3D 0.037(13) 0.077(19) 0.078(18) -0.029(13) 0.000(11) -0.016(14)
C4D 0.037(13) 0.077(19) 0.078(18) -0.029(13) 0.000(11) -0.016(14)
C22A 0.036(5) 0.035(5) 0.065(7) 0.004(5) 0.014(5) 0.008(4)
C23A 0.086(13) 0.038(9) 0.074(16) 0.017(10) 0.041(15) 0.024(9)
C24A 0.070(11) 0.042(8) 0.052(12) 0.023(9) 0.020(11) -0.001(7)
C25A 0.043(5) 0.037(6) 0.071(7) 0.007(5) 0.024(5) -0.010(4)
C22B 0.036(5) 0.035(5) 0.065(7) 0.004(5) 0.014(5) 0.008(4)
C23B 0.086(13) 0.038(9) 0.074(16) 0.017(10) 0.041(15) 0.024(9)
C24B 0.070(11) 0.042(8) 0.052(12) 0.023(9) 0.020(11) -0.001(7)
C25B 0.043(5) 0.037(6) 0.071(7) 0.007(5) 0.024(5) -0.010(4)
C21 0.067(7) 0.057(8) 0.039(5) 0.008(5) -0.002(5) -0.017(6)

loop_
_atom_type_symbol
_atom_type_description
_atom_type_scat_dispersion_real
_atom_type_scat_dispersion_imag
_atom_type_scat_source
C C 0.0181 0.0091 'International Tables Vol C Tables 4.2.6.8 and 6.1.1.4'
H H 0.0000 0.0000 'International Tables Vol C Tables 4.2.6.8 and 6.1.1.4'
I I -0.3257 6.8362 'International Tables Vol C Tables 4.2.6.8 and 6.1.1.4'
N N 0.0311 0.0180 'International Tables Vol C Tables 4.2.6.8 and 6.1.1.4'
O O 0.0492 0.0322 'International Tables Vol C Tables 4.2.6.8 and 6.1.1.4'
Zn Zn -1.5491 0.6778 'International Tables Vol C Tables 4.2.6.8 and 6.1.1.4'

loop_
_geom_angle_atom_site_label_1
_geom_angle_atom_site_label_2
_geom_angle_atom_site_label_3
_geom_angle
_geom_angle_site_symmetry_1
_geom_angle_site_symmetry_3
_geom_angle_publ_flag
H1A C1 H1B 109.5 . . ?
H1A C1 H1C 109.5 . . ?
H1B C1 H1C 109.5 . . ?
O1 C1 H1A 109.5 . . ?
O1 C1 H1B 109.5 . . ?
O1 C1 H1C 109.5 . . ?
H1AA C1A H1AB 108.4 . . ?
H1AC C1A H1AD 108.4 . . ?
O1A C1A H1AA 110.0 . . ?
O1A C1A H1AB 110.0 . . ?
O1A C1A H1AC 110.0 . . ?
O1A C1A H1AD 110.0 . . ?
O1A C1A C2A 108.6(16) . . ?
O1A C1A C2B 108.6(16) . . ?
C2A C1A H1AA 110.0 . . ?
C2A C1A H1AB 110.0 . . ?
C2B C1A H1AC 110.0 . . ?
C2B C1A H1AD 110.0 . . ?
C3 C2 C7 121.3(8) . . ?
C3 C2 O1 124.4(8) . . ?
O1 C2 C7 114.3(7) . . ?
C2 C3 H3 120.1 . . ?
C2 C3 C4 119.7(9) . . ?
C4 C3 H3 120.1 . . ?
C3 C4 H4 119.9 . . ?
C5 C4 C3 120.2(9) . . ?
C5 C4 H4 119.9 . . ?
C4 C5 H5 119.4 . . ?
C4 C5 C6 121.2(9) . . ?
C6 C5 H5 119.4 . . ?
C5 C6 C8 115.6(8) . . ?
C7 C6 C5 119.6(8) . . ?
C7 C6 C8 124.8(8) . . ?
C6 C7 C2 118.0(8) . . ?
O2 C7 C2 119.7(7) . . ?
O2 C7 C6 122.4(7) . . ?
C6 C8 H8 116.1 . . ?
N1 C8 C6 127.8(8) . . ?
N1 C8 H8 116.1 . . ?
H9A C9 H9B 107.7 . . ?
C10 C9 H9A 108.9 . . ?
C10 C9 H9B 108.9 . . ?
N1 C9 H9A 108.9 . . ?
N1 C9 H9B 108.9 . . ?
N1 C9 C10 113.3(7) . . ?
C11 C10 C9 110.6(8) . . ?
C11 C10 C13 111.6(8) . . ?
C12 C10 C9 106.4(8) . . ?
C12 C10 C11 109.2(8) . . ?
C12 C10 C13 107.6(8) . . ?
C13 C10 C9 111.1(8) . . ?
C10 C11 H11A 109.5 . . ?
C10 C11 H11B 109.5 . . ?
C10 C11 H11C 109.5 . . ?
H11A C11 H11B 109.5 . . ?
H11A C11 H11C 109.5 . . ?
H11B C11 H11C 109.5 . . ?
C10 C12 H12A 109.5 . . ?
C10 C12 H12B 109.5 . . ?
C10 C12 H12C 109.5 . . ?
H12A C12 H12B 109.5 . . ?
H12A C12 H12C 109.5 . . ?
H12B C12 H12C 109.5 . . ?
C10 C13 H13A 108.5 . . ?
C10 C13 H13B 108.5 . . ?
H13A C13 H13B 107.5 . . ?
N2 C13 C10 114.9(7) . . ?
N2 C13 H13A 108.5 . . ?
N2 C13 H13B 108.5 . . ?
C15 C14 H14 115.9 . . ?
N2 C14 H14 115.9 . . ?
N2 C14 C15 128.2(8) . . ?
C16 C15 C14 114.8(9) . . ?
C20 C15 C14 125.4(8) . . ?
C20 C15 C16 119.8(9) . . ?
C15 C16 H16 119.7 . . ?
C17 C16 C15 120.6(10) . . ?
C17 C16 H16 119.7 . . ?
C16 C17 H17 120.2 . . ?
C16 C17 C18 119.5(9) . . ?
C18 C17 H17 120.2 . . ?
C17 C18 H18 119.8 . . ?
C19 C18 C17 120.5(9) . . ?
C19 C18 H18 119.8 . . ?
C18 C19 C20 121.1(9) . . ?
O4 C19 C18 125.2(8) . . ?
O4 C19 C20 113.6(8) . . ?
C15 C20 C19 118.5(8) . . ?
O3 C20 C15 122.7(8) . . ?
O3 C20 C19 118.8(8) . . ?
C8 N1 C9 115.8(7) . . ?
C8 N1 Zn1 125.8(6) . . ?
C9 N1 Zn1 117.8(6) . . ?
C13 N2 Zn1 119.2(6) . . ?
C14 N2 C13 116.0(8) . . ?
C14 N2 Zn1 124.1(6) . . ?
C2 O1 C1 117.0(7) . . ?
C4A O1A C1A 108.5(13) . . ?
C4B O1A C1A 108.5(13) . . ?
C7 O2 Zn1 129.1(5) . . ?
C7 O2 Zn2 126.8(5) . . ?
Zn2 O2 Zn1 104.0(3) . . ?
C20 O3 Zn1 128.3(5) . . ?
C20 O3 Zn2 127.5(5) . . ?
Zn2 O3 Zn1 103.9(2) . . ?
C19 O4 C21 117.0(8) . . ?
C22A O5 Zn2 123.3(5) . . ?
C25A O5 Zn2 123.2(6) . . ?
C25A O5 C22A 111.1(8) . . ?
C22B O5 Zn2 123.3(5) . . ?
C25B O5 Zn2 123.2(6) . . ?
C25B O5 C22B 111.1(8) . . ?
N1 Zn1 N2 93.9(3) . . ?
N1 Zn1 O2 86.7(2) . . ?
N1 Zn1 I1 101.1(2) . . ?
N2 Zn1 I1 104.0(2) . . ?
O2 Zn1 N2 142.2(3) . . ?
O2 Zn1 I1 112.98(18) . . ?
O3 Zn1 N1 149.9(3) . . ?
O3 Zn1 N2 87.8(3) . . ?
O3 Zn1 O2 74.1(2) . . ?
O3 Zn1 I1 107.59(19) . . ?
O2 Zn2 O3 77.3(2) . . ?
O2 Zn2 O5 104.1(3) . . ?
O2 Zn2 I2 125.08(18) . . ?
O3 Zn2 O5 105.4(3) . . ?
O3 Zn2 I2 117.86(18) . . ?
O5 Zn2 I2 118.92(18) . . ?
C1A C2A H2AA 109.9 . . ?
C1A C2A H2AB 109.9 . . ?
C1A C2A C3A 108.9(16) . . ?
H2AA C2A H2AB 108.3 . . ?
C3A C2A H2AA 109.9 . . ?
C3A C2A H2AB 109.9 . . ?
C2A C3A H3AA 111.9 . . ?
C2A C3A H3AB 111.9 . . ?
C2A C3A C4A 99.2(19) . . ?
H3AA C3A H3AB 109.6 . . ?
C4A C3A H3AA 111.9 . . ?
C4A C3A H3AB 111.9 . . ?
O1A C4A C3A 110(2) . . ?
O1A C4A H4AA 109.8 . . ?
O1A C4A H4AB 109.8 . . ?
C3A C4A H4AA 109.8 . . ?
C3A C4A H4AB 109.8 . . ?
H4AA C4A H4AB 108.2 . . ?
C1A C2B H2BA 112.5 . . ?
C1A C2B H2BB 112.5 . . ?
C1A C2B C3B 96.5(15) . . ?
H2BA C2B H2BB 110.0 . . ?
C3B C2B H2BA 112.5 . . ?
C3B C2B H2BB 112.5 . . ?
C2B C3B H3BA 112.2 . . ?
C2B C3B H3BB 112.2 . . ?
C2B C3B C4B 97.6(16) . . ?
H3BA C3B H3BB 109.8 . . ?
C4B C3B H3BA 112.2 . . ?
C4B C3B H3BB 112.2 . . ?
O1A C4B C3B 104.5(16) . . ?
O1A C4B H4BA 110.9 . . ?
O1A C4B H4BB 110.9 . . ?
C3B C4B H4BA 110.9 . . ?
C3B C4B H4BB 110.9 . . ?
H4BA C4B H4BB 108.9 . . ?
C1C O1C C4C 108.8(12) . . ?
O1C C1C H1CA 109.6 . . ?
O1C C1C H1CB 109.6 . . ?
O1C C1C C2C 110.3(14) . . ?
H1CA C1C H1CB 108.1 . . ?
C2C C1C H1CA 109.6 . . ?
C2C C1C H1CB 109.6 . . ?
C1C C2C H2CA 111.0 . . ?
C1C C2C H2CB 111.0 . . ?
C1C C2C C3C 103.8(13) . . ?
H2CA C2C H2CB 109.0 . . ?
C3C C2C H2CA 111.0 . . ?
C3C C2C H2CB 111.0 . . ?
C2C C3C H3CA 111.0 . . ?
C2C C3C H3CB 111.0 . . ?
H3CA C3C H3CB 109.0 . . ?
C4C C3C C2C 103.8(13) . . ?
C4C C3C H3CA 111.0 . . ?
C4C C3C H3CB 111.0 . . ?
O1C C4C C3C 108.8(14) . . ?
O1C C4C H4CA 109.9 . . ?
O1C C4C H4CB 109.9 . . ?
C3C C4C H4CA 109.9 . . ?
C3C C4C H4CB 109.9 . . ?
H4CA C4C H4CB 108.3 . . ?
C4D O1D C1D 101(3) . . ?
O1D C1D H1DA 110.2 . . ?
O1D C1D H1DB 110.2 . . ?
O1D C1D C2D 107.4(18) . . ?
H1DA C1D H1DB 108.5 . . ?
C2D C1D H1DA 110.2 . . ?
C2D C1D H1DB 110.2 . . ?
C1D C2D H2DA 111.3 . . ?
C1D C2D H2DB 111.3 . . ?
C1D C2D C3D 102.2(16) . . ?
H2DA C2D H2DB 109.2 . . ?
C3D C2D H2DA 111.3 . . ?
C3D C2D H2DB 111.3 . . ?
C2D C3D H3DA 111.2 . . ?
C2D C3D H3DB 111.2 . . ?
H3DA C3D H3DB 109.1 . . ?
C4D C3D C2D 102.8(15) . . ?
C4D C3D H3DA 111.2 . . ?
C4D C3D H3DB 111.2 . . ?
O1D C4D C3D 108.2(17) . . ?
O1D C4D H4DA 110.1 . . ?
O1D C4D H4DB 110.1 . . ?
C3D C4D H4DA 110.1 . . ?
C3D C4D H4DB 110.1 . . ?
H4DA C4D H4DB 108.4 . . ?
O5 C22A H22A 110.8 . . ?
O5 C22A H22B 110.8 . . ?
O5 C22A C23A 104.5(10) . . ?
H22A C22A H22B 108.9 . . ?
C23A C22A H22A 110.8 . . ?
C23A C22A H22B 110.8 . . ?
C22A C23A H23A 111.0 . . ?
C22A C23A H23B 111.0 . . ?
H23A C23A H23B 109.0 . . ?
C24A C23A C22A 103.6(13) . . ?
C24A C23A H23A 111.0 . . ?
C24A C23A H23B 111.0 . . ?
C23A C24A H24A 111.0 . . ?
C23A C24A H24B 111.0 . . ?
C23A C24A C25A 103.9(13) . . ?
H24A C24A H24B 109.0 . . ?
C25A C24A H24A 111.0 . . ?
C25A C24A H24B 111.0 . . ?
O5 C25A C24A 104.3(10) . . ?
O5 C25A H25A 110.9 . . ?
O5 C25A H25B 110.9 . . ?
C24A C25A H25A 110.9 . . ?
C24A C25A H25B 110.9 . . ?
H25A C25A H25B 108.9 . . ?
O5 C22B H22C 111.7 . . ?
O5 C22B H22D 111.7 . . ?
O5 C22B C23B 100.2(18) . . ?
H22C C22B H22D 109.5 . . ?
C23B C22B H22C 111.7 . . ?
C23B C22B H22D 111.7 . . ?
C22B C23B H23C 111.9 . . ?
C22B C23B H23D 111.9 . . ?
C22B C23B C24B 100(3) . . ?
H23C C23B H23D 109.6 . . ?
C24B C23B H23C 111.9 . . ?
C24B C23B H23D 111.9 . . ?
C23B C24B H24C 112.1 . . ?
C23B C24B H24D 112.1 . . ?
H24C C24B H24D 109.7 . . ?
C25B C24B C23B 98(3) . . ?
C25B C24B H24C 112.1 . . ?
C25B C24B H24D 112.1 . . ?
O5 C25B C24B 101.7(18) . . ?
O5 C25B H25C 111.4 . . ?
O5 C25B H25D 111.4 . . ?
C24B C25B H25C 111.4 . . ?
C24B C25B H25D 111.4 . . ?
H25C C25B H25D 109.3 . . ?
O4 C21 H21A 109.5 . . ?
O4 C21 H21B 109.5 . . ?
O4 C21 H21C 109.5 . . ?
H21A C21 H21B 109.5 . . ?
H21A C21 H21C 109.5 . . ?
H21B C21 H21C 109.5 . . ?

loop_
_geom_bond_atom_site_label_1
_geom_bond_atom_site_label_2
_geom_bond_distance
_geom_bond_site_symmetry_2
_geom_bond_publ_flag
C1 H1A 0.9800 . ?
C1 H1B 0.9800 . ?
C1 H1C 0.9800 . ?
C1 O1 1.422(10) . ?
C1A H1AA 0.9900 . ?
C1A H1AB 0.9900 . ?
C1A H1AC 0.9900 . ?
C1A H1AD 0.9900 . ?
C1A O1A 1.38(2) . ?
C1A C2A 1.44(2) . ?
C1A C2B 1.44(2) . ?
C2 C3 1.369(13) . ?
C2 C7 1.419(11) . ?
C2 O1 1.370(11) . ?
C3 H3 0.9500 . ?
C3 C4 1.395(15) . ?
C4 H4 0.9500 . ?
C4 C5 1.349(15) . ?
C5 H5 0.9500 . ?
C5 C6 1.415(13) . ?
C6 C7 1.388(12) . ?
C6 C8 1.450(12) . ?
C7 O2 1.336(10) . ?
C8 H8 0.9500 . ?
C8 N1 1.281(12) . ?
C9 H9A 0.9900 . ?
C9 H9B 0.9900 . ?
C9 C10 1.544(13) . ?
C9 N1 1.464(10) . ?
C10 C11 1.532(13) . ?
C10 C12 1.523(12) . ?
C10 C13 1.538(14) . ?
C11 H11A 0.9800 . ?
C11 H11B 0.9800 . ?
C11 H11C 0.9800 . ?
C12 H12A 0.9800 . ?
C12 H12B 0.9800 . ?
C12 H12C 0.9800 . ?
C13 H13A 0.9900 . ?
C13 H13B 0.9900 . ?
C13 N2 1.462(12) . ?
C14 H14 0.9500 . ?
C14 C15 1.454(14) . ?
C14 N2 1.291(13) . ?
C15 C16 1.421(13) . ?
C15 C20 1.387(13) . ?
C16 H16 0.9500 . ?
C16 C17 1.378(16) . ?
C17 H17 0.9500 . ?
C17 C18 1.392(16) . ?
C18 H18 0.9500 . ?
C18 C19 1.374(13) . ?
C19 C20 1.413(12) . ?
C19 O4 1.364(12) . ?
C20 O3 1.335(10) . ?
N1 Zn1 2.078(7) . ?
N2 Zn1 2.112(7) . ?
O1A C4A 1.38(2) . ?
O1A C4B 1.38(2) . ?
O2 Zn1 2.081(5) . ?
O2 Zn2 1.994(6) . ?
O3 Zn1 2.070(5) . ?
O3 Zn2 2.011(6) . ?
O4 C21 1.440(13) . ?
O5 Zn2 2.037(7) . ?
O5 C22A 1.461(11) . ?
O5 C25A 1.456(11) . ?
O5 C22B 1.461(11) . ?
O5 C25B 1.456(11) . ?
Zn1 I1 2.6296(13) . ?
Zn2 I2 2.5230(12) . ?
C2A H2AA 0.9900 . ?
C2A H2AB 0.9900 . ?
C2A C3A 1.52(3) . ?
C3A H3AA 0.9900 . ?
C3A H3AB 0.9900 . ?
C3A C4A 1.54(3) . ?
C4A H4AA 0.9900 . ?
C4A H4AB 0.9900 . ?
C2B H2BA 0.9900 . ?
C2B H2BB 0.9900 . ?
C2B C3B 1.55(2) . ?
C3B H3BA 0.9900 . ?
C3B H3BB 0.9900 . ?
C3B C4B 1.55(2) . ?
C4B H4BA 0.9900 . ?
C4B H4BB 0.9900 . ?
O1C C1C 1.40(3) . ?
O1C C4C 1.40(3) . ?
C1C H1CA 0.9900 . ?
C1C H1CB 0.9900 . ?
C1C C2C 1.51(2) . ?
C2C H2CA 0.9900 . ?
C2C H2CB 0.9900 . ?
C2C C3C 1.51(2) . ?
C3C H3CA 0.9900 . ?
C3C H3CB 0.9900 . ?
C3C C4C 1.51(2) . ?
C4C H4CA 0.9900 . ?
C4C H4CB 0.9900 . ?
O1D C1D 1.41(3) . ?
O1D C4D 1.40(3) . ?
C1D H1DA 0.9900 . ?
C1D H1DB 0.9900 . ?
C1D C2D 1.52(2) . ?
C2D H2DA 0.9900 . ?
C2D H2DB 0.9900 . ?
C2D C3D 1.52(2) . ?
C3D H3DA 0.9900 . ?
C3D H3DB 0.9900 . ?
C3D C4D 1.52(2) . ?
C4D H4DA 0.9900 . ?
C4D H4DB 0.9900 . ?
C22A H22A 0.9900 . ?
C22A H22B 0.9900 . ?
C22A C23A 1.513(16) . ?
C23A H23A 0.9900 . ?
C23A H23B 0.9900 . ?
C23A C24A 1.508(17) . ?
C24A H24A 0.9900 . ?
C24A H24B 0.9900 . ?
C24A C25A 1.515(16) . ?
C25A H25A 0.9900 . ?
C25A H25B 0.9900 . ?
C22B H22C 0.9900 . ?
C22B H22D 0.9900 . ?
C22B C23B 1.52(2) . ?
C23B H23C 0.9900 . ?
C23B H23D 0.9900 . ?
C23B C24B 1.52(2) . ?
C24B H24C 0.9900 . ?
C24B H24D 0.9900 . ?
C24B C25B 1.52(2) . ?
C25B H25C 0.9900 . ?
C25B H25D 0.9900 . ?
C21 H21A 0.9800 . ?
C21 H21B 0.9800 . ?
C21 H21C 0.9800 . ?

loop_
_twin_individual_id
_twin_individual_mass_fraction_refined
1 0.580(7)
2 0.420(7)
